data_7124849
loop_
_publ_author_name
'Yoshida, Suguru'
'Yano, Takahisa'
'Nishiyama, Yoshitake'
'Misawa, Yoshihiro'
'Kondo, Masakazu'
'Matsushita, Takeshi'
'Igawa, Kazunobu'
'Tomooka, Katsuhiko'
'Hosoya, Takamitsu'

_publ_section_title
;
 Thiazolobenzyne: a versatile intermediate for multisubstituted
 benzothiazoles.
;
_journal_issue 75
_journal_name_full 'Chemical communications (Cambridge, England)'
_journal_page_first 11199
_journal_page_last 11202
_journal_paper_doi 10.1039/c6cc05112j
_journal_volume 52
_journal_year 2016
_chemical_formula_moiety 'C20 H13 F N4 S'
_chemical_formula_sum 'C20 H13 F N4 S'
_chemical_formula_weight 360.41
_chemical_melting_point 450.6(5)
_chemical_name_common triazole-10
_chemical_name_systematic 3H-3-Benzyl-7-(4-fluorophenyl)-1,2,3-triazolo[3,4]benzo[1,2-d]thiazole
_space_group_IT_number 2
_space_group_name_Hall '-P 1'
_space_group_name_H-M_alt 'P -1'
_symmetry_cell_setting triclinic
_symmetry_Int_Tables_number 2
_symmetry_space_group_name_Hall '-P 1'
_symmetry_space_group_name_H-M 'P -1'
_atom_sites_solution_hydrogens geom
_atom_sites_solution_primary direct
_atom_sites_solution_secondary difmap
_audit_update_record
;
2016-05-24 deposited with the CCDC.
2016-08-16 downloaded from the CCDC.
;
_cell_angle_alpha 69.528(14)
_cell_angle_beta 89.026(17)
_cell_angle_gamma 78.107(17)
_cell_formula_units_Z 4
_cell_length_a 9.927(3)
_cell_length_b 13.059(3)
_cell_length_c 13.682(3)
_cell_measurement_reflns_used 8000
_cell_measurement_temperature 123
_cell_measurement_theta_max 68.17
_cell_measurement_theta_min 3.46
_cell_volume 1623.1(7)
_computing_cell_refinement 'RAPID AUTO'
_computing_data_collection 'RAPID AUTO (Rigaku, ????)'
_computing_data_reduction 'RAPID AUTO'
_computing_molecular_graphics 'CrystalStructure 4.0'
_computing_publication_material 'CrystalStructure 4.0 (Rigaku, 2010)'
_computing_structure_refinement 'SHELXL97 (Sheldrick, 2008)'
_computing_structure_solution 'SIR92 (Altomare, et al., 1994)'
_diffrn_ambient_temperature 123
_diffrn_detector_area_resol_mean 5.000
_diffrn_measured_fraction_theta_full 0.947
_diffrn_measured_fraction_theta_max 0.947
_diffrn_measurement_device_type 'Rigaku R-AXIS RAPID'
_diffrn_measurement_method \w
_diffrn_radiation_type 'Cu K\a'
_diffrn_radiation_wavelength 1.54187
_diffrn_reflns_av_R_equivalents 0.0717
_diffrn_reflns_limit_h_max 11
_diffrn_reflns_limit_h_min -11
_diffrn_reflns_limit_k_max 15
_diffrn_reflns_limit_k_min -15
_diffrn_reflns_limit_l_max 16
_diffrn_reflns_limit_l_min -15
_diffrn_reflns_number 20319
_diffrn_reflns_theta_full 68.24
_diffrn_reflns_theta_max 68.24
_diffrn_standards_number 0
_exptl_absorpt_coefficient_mu 1.963
_exptl_absorpt_correction_type none
_exptl_crystal_colour yellow
_exptl_crystal_density_diffrn 1.475
_exptl_crystal_density_method 'not measured'
_exptl_crystal_description block
_exptl_crystal_F_000 744.00
_exptl_crystal_size_max 0.250
_exptl_crystal_size_mid 0.200
_exptl_crystal_size_min 0.200
_refine_diff_density_max 0.750
_refine_diff_density_min -0.390
_refine_ls_extinction_method none
_refine_ls_goodness_of_fit_ref 1.039
_refine_ls_hydrogen_treatment constr
_refine_ls_number_parameters 469
_refine_ls_number_reflns 5638
_refine_ls_number_restraints 0
_refine_ls_R_factor_gt 0.0741
_refine_ls_shift/su_max 0.000
_refine_ls_structure_factor_coef Fsqd
_refine_ls_weighting_details 'w = 1/[\s^2^(Fo^2^)+(0.0210P)^2^+0.1000P] where P=(Fo^2^+2Fc^2^)/3'
_refine_ls_weighting_scheme calc
_refine_ls_wR_factor_ref 0.1402
_reflns_number_gt 1956
_reflns_number_total 5638
_reflns_threshold_expression F^2^>2.0\s(F^2^)
_cod_data_source_file c6cc05112j2.cif
_cod_data_source_block triazole-10
_cod_depositor_comments
;
The following automatic conversions were performed:

data item '_chemical_melting_point' value '177-178 degC' was changed
to '450.6(5)' -- it was converted from degrees Celsius(C) to
Kelvins(K), the average value was taken and precision was estimated.

Automatic conversion script
Id: cif_fix_values 6909 2019-04-08 15:41:33Z antanas 
;
_cod_original_cell_volume 1623.1(6)
_cod_database_code 7124849

loop_
_symmetry_equiv_pos_site_id
_symmetry_equiv_pos_as_xyz
1 +X,+Y,+Z
2 -X,-Y,-Z

loop_
_atom_site_label
_atom_site_type_symbol
_atom_site_fract_x
_atom_site_fract_y
_atom_site_fract_z
_atom_site_U_iso_or_equiv
_atom_site_adp_type
_atom_site_occupancy
_atom_site_symmetry_multiplicity
_atom_site_calc_flag
_atom_site_refinement_flags
S1 S 0.84460(17) 0.43856(14) 0.50810(13) 0.0466(6) Uani 1.0 2 d .
S2 S 1.15489(17) 0.06135(14) 0.49194(13) 0.0462(6) Uani 1.0 2 d .
F1 F 0.4668(4) 0.5813(3) 0.8654(3) 0.0648(13) Uani 1.0 2 d .
F2 F 1.5337(4) -0.0819(3) 0.1346(3) 0.0653(13) Uani 1.0 2 d .
N1 N 0.6339(5) 0.3440(4) 0.5328(4) 0.0406(16) Uani 1.0 2 d .
N2 N 1.0373(6) 0.3587(4) 0.3222(5) 0.0467(17) Uani 1.0 2 d .
N3 N 1.0788(5) 0.3074(5) 0.2572(4) 0.0496(18) Uani 1.0 2 d .
N4 N 0.9868(6) 0.2459(5) 0.2519(5) 0.0436(16) Uani 1.0 2 d .
N5 N 1.3646(5) 0.1575(4) 0.4681(4) 0.0414(16) Uani 1.0 2 d .
N6 N 0.9614(6) 0.1416(5) 0.6771(5) 0.0496(17) Uani 1.0 2 d .
N7 N 0.9198(6) 0.1934(5) 0.7430(4) 0.0484(17) Uani 1.0 2 d .
N8 N 1.0137(6) 0.2537(5) 0.7490(5) 0.0428(16) Uani 1.0 2 d .
C1 C 0.8300(7) 0.3582(5) 0.4342(5) 0.0402(19) Uani 1.0 2 d .
C2 C 0.7136(7) 0.3131(6) 0.4596(6) 0.043(2) Uani 1.0 2 d .
C3 C 0.6788(7) 0.2415(5) 0.4112(5) 0.047(2) Uani 1.0 2 d .
C4 C 0.7633(6) 0.2123(5) 0.3397(5) 0.0419(19) Uani 1.0 2 d .
C5 C 0.8807(7) 0.2580(6) 0.3158(5) 0.041(2) Uani 1.0 2 d .
C6 C 0.9168(7) 0.3294(6) 0.3613(6) 0.0420(19) Uani 1.0 2 d .
C7 C 0.6902(6) 0.4092(5) 0.5647(5) 0.0363(18) Uani 1.0 2 d .
C8 C 0.6341(7) 0.4547(6) 0.6433(5) 0.0388(18) Uani 1.0 2 d .
C9 C 0.6844(6) 0.5370(5) 0.6639(5) 0.046(2) Uani 1.0 2 d .
C10 C 0.6291(7) 0.5801(5) 0.7386(5) 0.048(2) Uani 1.0 2 d .
C11 C 0.5225(8) 0.5409(6) 0.7906(6) 0.050(3) Uani 1.0 2 d .
C12 C 0.4670(6) 0.4608(6) 0.7726(5) 0.048(2) Uani 1.0 2 d .
C13 C 0.5248(6) 0.4175(5) 0.6988(5) 0.046(2) Uani 1.0 2 d .
C14 C 1.0150(6) 0.1704(6) 0.1918(5) 0.050(2) Uani 1.0 2 d .
C15 C 0.9004(7) 0.1850(6) 0.1137(5) 0.0406(19) Uani 1.0 2 d .
C16 C 0.8991(7) 0.0962(5) 0.0809(5) 0.049(2) Uani 1.0 2 d .
C17 C 0.7996(7) 0.1055(6) 0.0072(5) 0.054(3) Uani 1.0 2 d .
C18 C 0.6976(7) 0.2019(6) -0.0309(5) 0.052(3) Uani 1.0 2 d .
C19 C 0.6979(7) 0.2901(6) 0.0039(5) 0.053(3) Uani 1.0 2 d .
C20 C 0.7994(7) 0.2824(5) 0.0749(6) 0.049(2) Uani 1.0 2 d .
C21 C 1.1686(7) 0.1428(5) 0.5656(5) 0.0396(19) Uani 1.0 2 d .
C22 C 1.2846(7) 0.1882(6) 0.5426(5) 0.0396(19) Uani 1.0 2 d .
C23 C 1.3191(6) 0.2610(5) 0.5909(5) 0.0421(19) Uani 1.0 2 d .
C24 C 1.2360(7) 0.2885(5) 0.6615(5) 0.045(2) Uani 1.0 2 d .
C25 C 1.1175(7) 0.2427(5) 0.6848(5) 0.040(2) Uani 1.0 2 d .
C26 C 1.0827(7) 0.1704(6) 0.6400(6) 0.0423(19) Uani 1.0 2 d .
C27 C 1.3081(7) 0.0923(6) 0.4364(5) 0.0386(18) Uani 1.0 2 d .
C28 C 1.3678(7) 0.0454(6) 0.3568(5) 0.0414(19) Uani 1.0 2 d .
C29 C 1.4769(6) 0.0846(5) 0.2993(5) 0.046(2) Uani 1.0 2 d .
C30 C 1.5349(7) 0.0417(6) 0.2253(5) 0.050(2) Uani 1.0 2 d .
C31 C 1.4804(8) -0.0403(6) 0.2085(6) 0.051(3) Uani 1.0 2 d .
C32 C 1.3716(7) -0.0807(5) 0.2612(5) 0.048(2) Uani 1.0 2 d .
C33 C 1.3157(7) -0.0384(5) 0.3356(5) 0.046(2) Uani 1.0 2 d .
C34 C 0.9832(6) 0.3286(6) 0.8067(5) 0.049(2) Uani 1.0 2 d .
C35 C 1.0967(7) 0.3186(6) 0.8844(5) 0.045(2) Uani 1.0 2 d .
C36 C 1.1953(7) 0.2210(6) 0.9228(5) 0.047(2) Uani 1.0 2 d .
C37 C 1.2995(7) 0.2099(6) 0.9967(5) 0.049(2) Uani 1.0 2 d .
C38 C 1.3032(7) 0.2965(6) 1.0313(5) 0.051(2) Uani 1.0 2 d .
C39 C 1.2016(7) 0.3948(6) 0.9935(5) 0.054(3) Uani 1.0 2 d .
C40 C 1.1003(7) 0.4053(6) 0.9193(5) 0.053(3) Uani 1.0 2 d .
H3 H 0.5971 0.2135 0.4280 0.0562 Uiso 1.0 2 calc R
H4 H 0.7424 0.1629 0.3078 0.0503 Uiso 1.0 2 calc R
H9 H 0.7583 0.5645 0.6259 0.0546 Uiso 1.0 2 calc R
H10 H 0.6652 0.6357 0.7530 0.0576 Uiso 1.0 2 calc R
H12 H 0.3912 0.4359 0.8097 0.0575 Uiso 1.0 2 calc R
H13 H 0.4888 0.3611 0.6859 0.0556 Uiso 1.0 2 calc R
H14A H 1.0337 0.0922 0.2415 0.0603 Uiso 1.0 2 calc R
H14B H 1.0996 0.1823 0.1541 0.0603 Uiso 1.0 2 calc R
H16 H 0.9668 0.0288 0.1092 0.0589 Uiso 1.0 2 calc R
H17 H 0.8011 0.0457 -0.0173 0.0645 Uiso 1.0 2 calc R
H18 H 0.6279 0.2079 -0.0805 0.0623 Uiso 1.0 2 calc R
H19 H 0.6274 0.3561 -0.0215 0.0637 Uiso 1.0 2 calc R
H20 H 0.8003 0.3435 0.0972 0.0590 Uiso 1.0 2 calc R
H23 H 1.4000 0.2901 0.5736 0.0506 Uiso 1.0 2 calc R
H24 H 1.2569 0.3372 0.6942 0.0537 Uiso 1.0 2 calc R
H29 H 1.5117 0.1418 0.3115 0.0547 Uiso 1.0 2 calc R
H30 H 1.6096 0.0678 0.1873 0.0605 Uiso 1.0 2 calc R
H32 H 1.3362 -0.1363 0.2464 0.0578 Uiso 1.0 2 calc R
H33 H 1.2414 -0.0658 0.3732 0.0548 Uiso 1.0 2 calc R
H34A H 0.8993 0.3151 0.8449 0.0585 Uiso 1.0 2 calc R
H34B H 0.9618 0.4064 0.7562 0.0585 Uiso 1.0 2 calc R
H36 H 1.1931 0.1609 0.8993 0.0563 Uiso 1.0 2 calc R
H37 H 1.3674 0.1424 1.0227 0.0592 Uiso 1.0 2 calc R
H38 H 1.3742 0.2894 1.0805 0.0617 Uiso 1.0 2 calc R
H39 H 1.2016 0.4543 1.0183 0.0644 Uiso 1.0 2 calc R
H40 H 1.0329 0.4731 0.8923 0.0636 Uiso 1.0 2 calc R

loop_
_atom_site_aniso_label
_atom_site_aniso_U_11
_atom_site_aniso_U_22
_atom_site_aniso_U_33
_atom_site_aniso_U_12
_atom_site_aniso_U_13
_atom_site_aniso_U_23
S1 0.0493(14) 0.0480(13) 0.0496(13) -0.0246(10) 0.0120(10) -0.0185(10)
S2 0.0452(13) 0.0520(13) 0.0512(13) -0.0255(10) 0.0141(10) -0.0225(11)
F1 0.072(3) 0.077(4) 0.064(3) -0.025(3) 0.019(3) -0.043(3)
F2 0.071(3) 0.074(4) 0.069(3) -0.021(3) 0.024(3) -0.046(3)
N1 0.045(4) 0.046(4) 0.042(4) -0.028(3) 0.014(3) -0.020(3)
N2 0.053(5) 0.049(4) 0.045(4) -0.019(4) 0.013(4) -0.022(4)
N3 0.045(5) 0.059(5) 0.056(5) -0.025(4) 0.019(4) -0.027(4)
N4 0.040(5) 0.052(5) 0.047(4) -0.019(4) 0.010(4) -0.023(4)
N5 0.045(4) 0.040(4) 0.046(4) -0.019(3) 0.009(3) -0.017(3)
N6 0.056(5) 0.055(5) 0.049(4) -0.031(4) 0.021(4) -0.022(4)
N7 0.055(5) 0.050(5) 0.043(4) -0.020(4) 0.006(4) -0.016(4)
N8 0.040(5) 0.049(5) 0.049(4) -0.020(4) 0.010(4) -0.023(4)
C1 0.042(5) 0.044(5) 0.041(5) -0.022(4) 0.006(4) -0.016(4)
C2 0.047(6) 0.042(5) 0.044(5) -0.025(4) 0.013(4) -0.011(4)
C3 0.039(5) 0.053(5) 0.047(5) -0.022(4) 0.012(4) -0.009(4)
C4 0.040(5) 0.040(5) 0.047(5) -0.018(4) -0.000(4) -0.012(4)
C5 0.042(6) 0.047(5) 0.036(5) -0.013(4) 0.008(4) -0.016(4)
C6 0.044(6) 0.044(5) 0.040(5) -0.021(4) 0.008(4) -0.010(4)
C7 0.026(5) 0.042(5) 0.045(5) -0.021(4) 0.010(4) -0.013(4)
C8 0.037(5) 0.044(5) 0.042(5) -0.016(4) 0.002(4) -0.018(4)
C9 0.048(5) 0.048(5) 0.046(5) -0.020(4) 0.013(4) -0.018(4)
C10 0.055(6) 0.045(5) 0.050(6) -0.019(4) 0.007(4) -0.020(4)
C11 0.058(6) 0.060(6) 0.048(5) -0.020(5) 0.010(5) -0.033(5)
C12 0.041(5) 0.062(6) 0.053(5) -0.024(4) 0.020(4) -0.028(5)
C13 0.048(6) 0.048(5) 0.053(5) -0.022(4) 0.013(4) -0.023(4)
C14 0.049(6) 0.060(6) 0.049(5) -0.021(4) 0.021(4) -0.023(5)
C15 0.045(6) 0.049(5) 0.042(5) -0.027(4) 0.013(4) -0.025(4)
C16 0.053(6) 0.047(5) 0.048(5) -0.011(4) 0.004(4) -0.017(4)
C17 0.070(7) 0.051(6) 0.054(6) -0.029(5) 0.016(5) -0.026(5)
C18 0.055(6) 0.071(6) 0.040(5) -0.025(5) 0.007(5) -0.026(5)
C19 0.051(6) 0.065(6) 0.052(6) -0.018(5) 0.008(5) -0.027(5)
C20 0.046(6) 0.045(5) 0.067(6) -0.013(4) 0.015(5) -0.030(5)
C21 0.045(6) 0.039(5) 0.039(5) -0.023(4) 0.013(4) -0.013(4)
C22 0.043(5) 0.038(5) 0.041(5) -0.013(4) 0.011(4) -0.015(4)
C23 0.044(5) 0.042(5) 0.049(5) -0.020(4) 0.011(4) -0.022(4)
C24 0.051(6) 0.051(5) 0.042(5) -0.027(4) 0.015(4) -0.021(4)
C25 0.040(6) 0.045(5) 0.039(5) -0.015(4) 0.013(4) -0.015(4)
C26 0.043(6) 0.045(5) 0.040(5) -0.020(4) 0.010(4) -0.011(4)
C27 0.041(5) 0.040(5) 0.032(4) -0.009(4) 0.003(4) -0.009(4)
C28 0.043(5) 0.045(5) 0.040(5) -0.020(4) 0.007(4) -0.015(4)
C29 0.049(6) 0.058(6) 0.037(5) -0.022(4) 0.006(4) -0.020(4)
C30 0.059(6) 0.057(6) 0.042(5) -0.031(4) 0.004(4) -0.014(4)
C31 0.050(6) 0.055(6) 0.047(5) -0.007(5) 0.016(5) -0.020(5)
C32 0.054(6) 0.045(5) 0.053(6) -0.015(4) 0.002(4) -0.024(4)
C33 0.052(6) 0.047(5) 0.045(5) -0.023(4) 0.006(4) -0.017(4)
C34 0.044(5) 0.058(6) 0.050(5) -0.012(4) 0.009(4) -0.025(5)
C35 0.039(6) 0.047(5) 0.041(5) -0.008(4) 0.011(4) -0.007(4)
C36 0.064(6) 0.056(6) 0.028(4) -0.026(5) 0.005(4) -0.017(4)
C37 0.058(6) 0.047(5) 0.044(5) -0.011(5) 0.011(5) -0.018(4)
C38 0.051(6) 0.069(6) 0.044(5) -0.026(5) 0.014(5) -0.025(5)
C39 0.073(7) 0.044(5) 0.050(6) -0.022(5) 0.017(5) -0.020(5)
C40 0.064(6) 0.057(6) 0.048(6) -0.017(5) 0.013(5) -0.029(5)

loop_
_atom_type_symbol
_atom_type_description
_atom_type_scat_dispersion_real
_atom_type_scat_dispersion_imag
_atom_type_scat_source
C C 0.0181 0.0091
;
International Tables for Crystallography
(1992, Vol. C, Tables 4.2.6.8 and 6.1.1.4)
;
H H 0.0000 0.0000
;
International Tables for Crystallography
(1992, Vol. C, Table 6.1.1.4)
;
F F 0.0727 0.0534
;
International Tables for Crystallography
(1992, Vol. C, Tables 4.2.6.8 and 6.1.1.4)
;
N N 0.0311 0.0180
;
International Tables for Crystallography
(1992, Vol. C, Tables 4.2.6.8 and 6.1.1.4)
;
S S 0.3331 0.5567
;
International Tables for Crystallography
(1992, Vol. C, Tables 4.2.6.8 and 6.1.1.4)
;

loop_
_geom_angle_atom_site_label_1
_geom_angle_atom_site_label_2
_geom_angle_atom_site_label_3
_geom_angle
_geom_angle_publ_flag
C1 S1 C7 88.8(4) yes
C21 S2 C27 88.1(4) yes
C2 N1 C7 109.8(6) yes
N3 N2 C6 108.3(7) yes
N2 N3 N4 108.6(5) yes
N3 N4 C5 110.6(7) yes
N3 N4 C14 120.2(6) yes
C5 N4 C14 128.9(6) yes
C22 N5 C27 109.7(6) yes
N7 N6 C26 107.5(7) yes
N6 N7 N8 108.5(5) yes
N7 N8 C25 110.7(7) yes
N7 N8 C34 119.0(6) yes
C25 N8 C34 129.6(7) yes
S1 C1 C2 109.7(6) yes
S1 C1 C6 131.1(6) yes
C2 C1 C6 119.1(8) yes
N1 C2 C1 116.0(7) yes
N1 C2 C3 122.8(7) yes
C1 C2 C3 121.2(7) yes
C2 C3 C4 120.3(7) yes
C3 C4 C5 117.6(7) yes
N4 C5 C4 133.3(8) yes
N4 C5 C6 103.2(7) yes
C4 C5 C6 123.4(7) yes
N2 C6 C1 132.4(8) yes
N2 C6 C5 109.2(7) yes
C1 C6 C5 118.4(7) yes
S1 C7 N1 115.7(6) yes
S1 C7 C8 120.5(6) yes
N1 C7 C8 123.8(6) yes
C7 C8 C9 122.2(6) yes
C7 C8 C13 119.8(7) yes
C9 C8 C13 118.0(7) yes
C8 C9 C10 121.5(6) yes
C9 C10 C11 118.2(7) yes
F1 C11 C10 119.4(8) yes
F1 C11 C12 117.6(6) yes
C10 C11 C12 123.0(8) yes
C11 C12 C13 118.0(6) yes
C8 C13 C12 121.3(7) yes
N4 C14 C15 114.9(5) yes
C14 C15 C16 117.2(6) yes
C14 C15 C20 122.7(7) yes
C16 C15 C20 120.1(7) yes
C15 C16 C17 120.1(6) yes
C16 C17 C18 120.1(8) yes
C17 C18 C19 119.6(7) yes
C18 C19 C20 120.5(6) yes
C15 C20 C19 119.6(8) yes
S2 C21 C22 110.9(6) yes
S2 C21 C26 131.3(6) yes
C22 C21 C26 117.8(7) yes
N5 C22 C21 114.7(7) yes
N5 C22 C23 122.8(6) yes
C21 C22 C23 122.5(7) yes
C22 C23 C24 119.8(6) yes
C23 C24 C25 117.9(7) yes
N8 C25 C24 133.0(8) yes
N8 C25 C26 103.6(7) yes
C24 C25 C26 123.4(7) yes
N6 C26 C21 131.6(8) yes
N6 C26 C25 109.7(7) yes
C21 C26 C25 118.6(7) yes
S2 C27 N5 116.6(6) yes
S2 C27 C28 120.3(6) yes
N5 C27 C28 123.0(6) yes
C27 C28 C29 120.4(7) yes
C27 C28 C33 121.4(6) yes
C29 C28 C33 118.2(7) yes
C28 C29 C30 121.5(7) yes
C29 C30 C31 117.7(7) yes
F2 C31 C30 118.7(7) yes
F2 C31 C32 117.8(8) yes
C30 C31 C32 123.4(8) yes
C31 C32 C33 118.4(7) yes
C28 C33 C32 120.7(6) yes
N8 C34 C35 115.5(5) yes
C34 C35 C36 119.7(8) yes
C34 C35 C40 120.7(6) yes
C36 C35 C40 119.6(7) yes
C35 C36 C37 120.2(7) yes
C36 C37 C38 120.3(6) yes
C37 C38 C39 119.3(7) yes
C38 C39 C40 119.8(8) yes
C35 C40 C39 120.8(6) yes
C2 C3 H3 119.865 no
C4 C3 H3 119.855 no
C3 C4 H4 121.217 no
C5 C4 H4 121.210 no
C8 C9 H9 119.278 no
C10 C9 H9 119.268 no
C9 C10 H10 120.885 no
C11 C10 H10 120.886 no
C11 C12 H12 120.990 no
C13 C12 H12 120.988 no
C8 C13 H13 119.358 no
C12 C13 H13 119.359 no
N4 C14 H14A 108.533 no
N4 C14 H14B 108.540 no
C15 C14 H14A 108.536 no
C15 C14 H14B 108.533 no
H14A C14 H14B 107.525 no
C15 C16 H16 119.968 no
C17 C16 H16 119.969 no
C16 C17 H17 119.972 no
C18 C17 H17 119.974 no
C17 C18 H18 120.211 no
C19 C18 H18 120.205 no
C18 C19 H19 119.757 no
C20 C19 H19 119.759 no
C15 C20 H20 120.183 no
C19 C20 H20 120.184 no
C22 C23 H23 120.103 no
C24 C23 H23 120.100 no
C23 C24 H24 121.073 no
C25 C24 H24 121.062 no
C28 C29 H29 119.244 no
C30 C29 H29 119.246 no
C29 C30 H30 121.158 no
C31 C30 H30 121.161 no
C31 C32 H32 120.778 no
C33 C32 H32 120.779 no
C28 C33 H33 119.650 no
C32 C33 H33 119.646 no
N8 C34 H34A 108.397 no
N8 C34 H34B 108.400 no
C35 C34 H34A 108.392 no
C35 C34 H34B 108.394 no
H34A C34 H34B 107.450 no
C35 C36 H36 119.910 no
C37 C36 H36 119.905 no
C36 C37 H37 119.859 no
C38 C37 H37 119.850 no
C37 C38 H38 120.336 no
C39 C38 H38 120.343 no
C38 C39 H39 120.098 no
C40 C39 H39 120.107 no
C35 C40 H40 119.591 no
C39 C40 H40 119.586 no

loop_
_geom_bond_atom_site_label_1
_geom_bond_atom_site_label_2
_geom_bond_distance
_geom_bond_publ_flag
S1 C1 1.719(8) yes
S1 C7 1.758(7) yes
S2 C21 1.726(8) yes
S2 C27 1.748(7) yes
F1 C11 1.367(9) yes
F2 C31 1.358(9) yes
N1 C2 1.385(10) yes
N1 C7 1.300(10) yes
N2 N3 1.305(9) yes
N2 C6 1.374(9) yes
N3 N4 1.353(9) yes
N4 C5 1.377(9) yes
N4 C14 1.473(11) yes
N5 C22 1.399(9) yes
N5 C27 1.301(10) yes
N6 N7 1.319(9) yes
N6 C26 1.372(9) yes
N7 N8 1.359(9) yes
N8 C25 1.361(9) yes
N8 C34 1.443(11) yes
C1 C2 1.388(10) yes
C1 C6 1.407(10) yes
C2 C3 1.415(12) yes
C3 C4 1.382(10) yes
C4 C5 1.400(10) yes
C5 C6 1.392(12) yes
C7 C8 1.453(11) yes
C8 C9 1.386(11) yes
C8 C13 1.387(9) yes
C9 C10 1.385(10) yes
C10 C11 1.354(10) yes
C11 C12 1.370(12) yes
C12 C13 1.385(11) yes
C14 C15 1.510(10) yes
C15 C16 1.385(12) yes
C15 C20 1.387(8) yes
C16 C17 1.381(11) yes
C17 C18 1.384(9) yes
C18 C19 1.392(12) yes
C19 C20 1.376(11) yes
C21 C22 1.384(10) yes
C21 C26 1.412(10) yes
C22 C23 1.428(11) yes
C23 C24 1.354(10) yes
C24 C25 1.410(10) yes
C25 C26 1.390(12) yes
C27 C28 1.486(11) yes
C28 C29 1.404(9) yes
C28 C33 1.417(11) yes
C29 C30 1.383(10) yes
C30 C31 1.381(12) yes
C31 C32 1.381(10) yes
C32 C33 1.378(10) yes
C34 C35 1.517(10) yes
C35 C36 1.376(9) yes
C35 C40 1.380(12) yes
C36 C37 1.408(10) yes
C37 C38 1.378(12) yes
C38 C39 1.398(9) yes
C39 C40 1.393(11) yes
C3 H3 0.950 no
C4 H4 0.950 no
C9 H9 0.950 no
C10 H10 0.950 no
C12 H12 0.950 no
C13 H13 0.950 no
C14 H14A 0.990 no
C14 H14B 0.990 no
C16 H16 0.950 no
C17 H17 0.950 no
C18 H18 0.950 no
C19 H19 0.950 no
C20 H20 0.950 no
C23 H23 0.950 no
C24 H24 0.950 no
C29 H29 0.950 no
C30 H30 0.950 no
C32 H32 0.950 no
C33 H33 0.950 no
C34 H34A 0.990 no
C34 H34B 0.990 no
C36 H36 0.950 no
C37 H37 0.950 no
C38 H38 0.950 no
C39 H39 0.950 no
C40 H40 0.950 no

loop_
_geom_contact_atom_site_label_1
_geom_contact_atom_site_label_2
_geom_contact_distance
_geom_contact_publ_flag
_geom_contact_site_symmetry_2
S1 N2 3.476(7) no .
S1 C9 3.112(8) no .
S2 N6 3.474(7) no .
S2 C33 3.130(8) no .
F2 C33 3.599(8) no .
N1 C13 2.874(9) no .
N2 C4 3.594(9) no .
N2 C14 3.548(11) no .
N3 C1 3.558(9) no .
N4 C1 3.505(10) no .
N4 C20 2.921(10) no .
N5 C29 2.915(9) no .
N6 C34 3.524(11) no .
N7 C21 3.560(9) no .
N8 C21 3.501(10) no .
N8 C36 2.863(9) no .
C1 C4 2.832(11) no .
C2 C5 2.744(10) no .
C2 C8 3.598(12) no .
C3 C6 2.807(10) no .
C3 C7 3.541(11) no .
C4 C14 3.266(9) no .
C4 C15 3.458(10) no .
C4 C20 3.444(10) no .
C5 C15 3.215(11) no .
C5 C20 3.296(10) no .
C8 C11 2.749(11) no .
C9 C12 2.757(9) no .
C10 C13 2.760(11) no .
C15 C18 2.768(11) no .
C16 C19 2.763(9) no .
C17 C20 2.773(12) no .
C21 C24 2.844(11) no .
C22 C25 2.723(10) no .
C23 C26 2.809(10) no .
C23 C27 3.564(11) no .
C24 C34 3.246(9) no .
C24 C35 3.442(10) no .
C24 C36 3.408(9) no .
C25 C35 3.206(11) no .
C25 C36 3.260(10) no .
C26 C34 3.582(12) no .
C28 C31 2.759(11) no .
C29 C32 2.785(11) no .
C30 C33 2.798(9) no .
C35 C38 2.795(11) no .
C36 C39 2.773(11) no .
C37 C40 2.765(9) no .
S1 N8 3.531(5) no .
S1 C24 3.439(6) no 2_766
S1 C25 3.574(6) no .
S2 N4 3.518(5) no .
S2 C4 3.442(6) no 2_756
S2 C5 3.581(6) no .
F1 F1 3.541(5) no 2_667
F1 C4 3.570(6) no 2_666
F1 C19 3.092(9) no 2_666
F1 C20 3.134(8) no 2_666
F1 C38 3.597(10) no 2_767
F2 F2 3.546(5) no 2_855
F2 C18 3.592(10) no 2_755
F2 C24 3.564(6) no 2_856
F2 C36 3.172(8) no 2_856
F2 C37 3.102(9) no 2_856
N1 C8 3.564(7) no 2_666
N1 C23 3.504(9) no 1_455
N2 C9 3.358(10) no 2_766
N2 C10 3.582(9) no 2_766
N2 C21 3.578(7) no .
N3 C10 3.519(9) no 2_766
N3 C27 3.439(7) no .
N4 S2 3.518(5) no .
N5 C3 3.503(9) no 1_655
N5 C28 3.562(7) no 2_856
N6 C1 3.577(7) no .
N6 C32 3.577(9) no 2_756
N6 C33 3.334(10) no 2_756
N7 C7 3.438(7) no .
N7 C32 3.516(9) no 2_756
N8 S1 3.531(5) no .
C1 N6 3.577(7) no .
C3 N5 3.503(9) no 1_455
C3 C10 3.593(8) no 2_666
C3 C11 3.472(8) no 2_666
C3 C33 3.543(8) no 2_756
C4 S2 3.442(6) no 2_756
C4 F1 3.570(6) no 2_666
C5 S2 3.581(6) no .
C7 N7 3.438(7) no .
C8 N1 3.564(7) no 2_666
C9 N2 3.358(10) no 2_766
C9 C23 3.556(8) no 2_766
C10 N2 3.582(9) no 2_766
C10 N3 3.519(9) no 2_766
C10 C3 3.593(8) no 2_666
C11 C3 3.472(8) no 2_666
C18 F2 3.592(10) no 2_755
C19 F1 3.092(9) no 2_666
C20 F1 3.134(8) no 2_666
C21 N2 3.578(7) no .
C23 N1 3.504(9) no 1_655
C23 C9 3.556(8) no 2_766
C23 C31 3.478(8) no 2_856
C24 S1 3.439(6) no 2_766
C24 F2 3.564(6) no 2_856
C25 S1 3.574(6) no .
C27 N3 3.439(7) no .
C28 N5 3.562(7) no 2_856
C31 C23 3.478(8) no 2_856
C32 N6 3.577(9) no 2_756
C32 N7 3.516(9) no 2_756
C33 N6 3.334(10) no 2_756
C33 C3 3.543(8) no 2_756
C36 F2 3.172(8) no 2_856
C37 F2 3.102(9) no 2_856
C38 F1 3.597(10) no 2_767
S1 H9 2.6951 no .
S2 H33 2.7173 no .
F1 H10 2.5413 no .
F1 H12 2.5236 no .
F2 H30 2.5532 no .
F2 H32 2.5303 no .
N1 H3 2.6599 no .
N1 H13 2.5696 no .
N3 H14A 3.0145 no .
N3 H14B 2.4823 no .
N3 H20 3.4062 no .
N4 H4 2.8434 no .
N4 H20 2.6079 no .
N5 H23 2.6868 no .
N5 H29 2.6157 no .
N7 H34A 2.4332 no .
N7 H34B 2.9627 no .
N7 H36 3.3473 no .
N8 H24 2.8335 no .
N8 H36 2.5216 no .
C1 H3 3.2927 no .
C2 H4 3.2919 no .
C4 H14A 3.3287 no .
C4 H20 3.2116 no .
C5 H3 3.2444 no .
C5 H14A 2.8557 no .
C5 H14B 3.3276 no .
C5 H20 2.8642 no .
C6 H4 3.3112 no .
C7 H9 2.6546 no .
C7 H13 2.6117 no .
C8 H10 3.2755 no .
C8 H12 3.2752 no .
C9 H13 3.2365 no .
C10 H12 3.2474 no .
C11 H9 3.2074 no .
C11 H13 3.2207 no .
C12 H10 3.2491 no .
C13 H9 3.2361 no .
C14 H4 3.1147 no .
C14 H16 2.6029 no .
C14 H20 2.7177 no .
C15 H4 3.0170 no .
C15 H17 3.2528 no .
C15 H19 3.2468 no .
C16 H14A 2.5702 no .
C16 H14B 2.8296 no .
C16 H18 3.2533 no .
C16 H20 3.2604 no .
C17 H19 3.2557 no .
C18 H16 3.2522 no .
C18 H20 3.2609 no .
C19 H17 3.2580 no .
C20 H4 3.1197 no .
C20 H14A 3.2580 no .
C20 H14B 3.0461 no .
C20 H16 3.2593 no .
C20 H18 3.2587 no .
C21 H23 3.3118 no .
C22 H24 3.2771 no .
C24 H34B 3.3177 no .
C24 H36 3.1623 no .
C25 H23 3.2368 no .
C25 H34A 3.2907 no .
C25 H34B 2.8217 no .
C25 H36 2.8049 no .
C26 H24 3.3176 no .
C27 H29 2.6590 no .
C27 H33 2.6971 no .
C28 H30 3.2935 no .
C28 H32 3.2917 no .
C29 H33 3.2809 no .
C30 H32 3.2834 no .
C31 H29 3.2258 no .
C31 H33 3.2306 no .
C32 H30 3.2857 no .
C33 H29 3.2802 no .
C34 H24 3.1026 no .
C34 H36 2.6477 no .
C34 H40 2.6677 no .
C35 H24 2.9901 no .
C35 H37 3.2672 no .
C35 H39 3.2665 no .
C36 H24 3.0749 no .
C36 H34A 2.9973 no .
C36 H34B 3.2306 no .
C36 H38 3.2775 no .
C36 H40 3.2381 no .
C37 H39 3.2546 no .
C38 H36 3.2707 no .
C38 H40 3.2702 no .
C39 H37 3.2560 no .
C40 H34A 2.8780 no .
C40 H34B 2.6349 no .
C40 H36 3.2407 no .
C40 H38 3.2741 no .
H3 H4 2.3473 no .
H4 H14A 3.0710 no .
H4 H20 3.1528 no .
H9 H10 2.3372 no .
H12 H13 2.3399 no .
H14A H16 2.3921 no .
H14A H20 3.5386 no .
H14B H16 2.8488 no .
H14B H20 3.1966 no .
H16 H17 2.3300 no .
H17 H18 2.3368 no .
H18 H19 2.3412 no .
H19 H20 2.3252 no .
H23 H24 2.3213 no .
H24 H34B 3.0788 no .
H24 H36 3.0979 no .
H29 H30 2.3389 no .
H32 H33 2.3342 no .
H34A H36 3.1180 no .
H34A H40 2.9197 no .
H34B H36 3.4804 no .
H34B H40 2.4804 no .
H36 H37 2.3549 no .
H37 H38 2.3311 no .
H38 H39 2.3541 no .
H39 H40 2.3391 no .
S1 H24 3.2344 no 2_766
S1 H34B 3.4625 no .
S2 H4 3.2211 no 2_756
S2 H14A 3.5106 no .
F1 H4 3.5859 no 2_666
F1 H19 2.9245 no 1_556
F1 H19 2.6353 no 2_666
F1 H20 2.7366 no 2_666
F1 H38 2.8109 no 2_767
F1 H39 3.5518 no 2_767
F2 H17 3.5848 no 2_755
F2 H18 2.7954 no 2_755
F2 H24 3.5735 no 2_856
F2 H36 2.7881 no 2_856
F2 H37 2.9327 no 1_554
F2 H37 2.6493 no 2_856
N1 H23 2.5595 no 1_455
N1 H32 3.2457 no 2_756
N1 H33 3.3640 no 2_756
N2 H9 2.6484 no 2_766
N2 H10 3.1182 no 2_766
N2 H34B 2.8750 no 2_766
N2 H40 2.9755 no 2_766
N3 H9 3.3238 no 2_766
N3 H10 2.7793 no 2_766
N3 H39 3.5050 no 1_554
N3 H40 2.8802 no 2_766
N4 H40 3.4715 no 2_766
N5 H3 2.5558 no 1_655
N5 H9 3.3589 no 2_766
N5 H10 3.2437 no 2_766
N6 H14A 2.8503 no 2_756
N6 H16 2.9789 no 2_756
N6 H32 3.1232 no 2_756
N6 H33 2.6179 no 2_756
N7 H14A 3.5932 no 2_756
N7 H16 2.8994 no 2_756
N7 H17 3.4995 no 1_556
N7 H32 2.7801 no 2_756
N7 H33 3.3026 no 2_756
N8 H16 3.4819 no 2_756
C2 H23 3.4792 no 1_455
C2 H33 3.1833 no 2_756
C3 H29 2.9182 no 1_455
C3 H33 3.0312 no 2_756
C4 H29 2.9080 no 1_455
C7 H23 3.5260 no 1_455
C8 H23 3.5603 no 2_766
C8 H34A 3.5514 no .
C8 H34B 3.4656 no .
C9 H23 3.2456 no 2_766
C9 H34A 3.4199 no .
C9 H34B 2.9609 no .
C10 H3 3.2993 no 2_666
C10 H19 3.5541 no 1_556
C10 H29 3.4368 no 2_766
C10 H34B 3.5590 no .
C10 H38 3.4577 no 2_767
C10 H39 3.5946 no 2_767
C11 H3 3.5334 no 2_666
C11 H19 2.8687 no 1_556
C11 H38 3.5783 no 2_767
C12 H18 3.2847 no 1_556
C12 H19 2.9825 no 1_556
C12 H24 3.2852 no 1_455
C13 H18 3.2901 no 1_556
C13 H23 3.1856 no 1_455
C13 H24 3.0623 no 1_455
C13 H32 3.4593 no 2_756
C14 H33 3.5645 no .
C15 H30 3.5126 no 1_455
C15 H34A 3.4693 no 1_554
C16 H17 3.4370 no 2_755
C16 H30 3.2309 no 1_455
C16 H34A 3.4849 no 1_554
C16 H36 3.5787 no 2_756
C17 H16 3.3384 no 2_755
C17 H30 3.0414 no 1_455
C17 H34A 3.1927 no 1_554
C17 H36 3.2452 no 2_756
C18 H30 3.1036 no 1_455
C18 H32 3.3856 no 2_755
C18 H34A 2.9028 no 1_554
C18 H37 3.5296 no 1_454
C19 H30 3.3722 no 1_455
C19 H34A 2.9090 no 1_554
C19 H38 3.3634 no 1_454
C19 H39 3.5897 no 2_766
C20 H30 3.5826 no 1_455
C20 H34A 3.1934 no 1_554
C20 H39 3.2200 no 2_766
C22 H3 3.4763 no 1_655
C22 H9 3.1916 no 2_766
C23 H9 3.0343 no 2_766
C23 H13 2.8986 no 1_655
C24 H13 2.9215 no 1_655
C27 H3 3.5331 no 1_655
C28 H3 3.5788 no 2_756
C28 H14A 3.5396 no .
C28 H14B 3.5771 no .
C29 H3 3.2146 no 1_655
C29 H4 3.0352 no 1_655
C29 H10 3.4542 no 2_766
C29 H38 3.2464 no 1_554
C30 H4 3.2707 no 1_655
C30 H37 2.9799 no 1_554
C30 H38 3.2298 no 1_554
C31 H18 3.5679 no 2_755
C31 H23 3.5593 no 2_856
C31 H37 2.8564 no 1_554
C32 H13 3.4556 no 2_756
C32 H14A 3.5933 no .
C32 H18 3.4263 no 2_755
C32 H23 3.3205 no 2_856
C32 H37 3.5266 no 1_554
C33 H3 3.2469 no 2_756
C33 H14A 3.0043 no .
C33 H14B 3.4215 no .
C34 H9 3.5525 no .
C35 H12 3.5476 no 1_655
C35 H14B 3.4884 no 1_556
C36 H14B 3.1864 no 1_556
C36 H17 3.2559 no 2_756
C37 H12 3.4394 no 1_655
C37 H14B 2.8833 no 1_556
C37 H17 3.5941 no 2_756
C37 H18 3.4082 no 1_656
C38 H10 3.4007 no 2_767
C38 H12 3.1582 no 1_655
C38 H14B 2.9164 no 1_556
C38 H19 3.4705 no 1_656
C39 H10 3.5933 no 2_767
C39 H12 3.0766 no 1_655
C39 H14B 3.2202 no 1_556
C39 H20 3.1980 no 2_766
C39 H40 3.3082 no 2_767
C40 H12 3.2643 no 1_655
C40 H14B 3.5023 no 1_556
C40 H20 3.5483 no 2_766
C40 H39 3.4372 no 2_767
C40 H40 3.5777 no 2_767
H3 N5 2.5558 no 1_455
H3 C10 3.2993 no 2_666
H3 C11 3.5334 no 2_666
H3 C22 3.4763 no 1_455
H3 C27 3.5331 no 1_455
H3 C28 3.5788 no 2_756
H3 C29 3.2146 no 1_455
H3 C33 3.2469 no 2_756
H3 H10 3.3888 no 2_666
H3 H23 3.0410 no 1_455
H3 H29 2.3559 no 1_455
H3 H33 2.9819 no 2_756
H4 S2 3.2211 no 2_756
H4 F1 3.5859 no 2_666
H4 C29 3.0352 no 1_455
H4 C30 3.2707 no 1_455
H4 H29 2.3598 no 1_455
H4 H30 2.8601 no 1_455
H9 N2 2.6484 no 2_766
H9 N3 3.3238 no 2_766
H9 N5 3.3589 no 2_766
H9 C22 3.1916 no 2_766
H9 C23 3.0343 no 2_766
H9 C34 3.5525 no .
H9 H23 2.9684 no 2_766
H9 H34B 2.7116 no .
H10 N2 3.1182 no 2_766
H10 N3 2.7793 no 2_766
H10 N5 3.2437 no 2_766
H10 C29 3.4542 no 2_766
H10 C38 3.4007 no 2_767
H10 C39 3.5933 no 2_767
H10 H3 3.3888 no 2_666
H10 H29 2.9092 no 2_766
H10 H38 2.7700 no 2_767
H10 H39 3.1384 no 2_767
H12 C35 3.5476 no 1_455
H12 C37 3.4394 no 1_455
H12 C38 3.1582 no 1_455
H12 C39 3.0766 no 1_455
H12 C40 3.2643 no 1_455
H12 H18 3.2782 no 1_556
H12 H19 3.0669 no 1_556
H12 H24 2.8544 no 1_455
H12 H38 3.5443 no 1_455
H12 H39 3.4436 no 1_455
H13 C23 2.8986 no 1_455
H13 C24 2.9215 no 1_455
H13 C32 3.4556 no 2_756
H13 H18 3.2657 no 1_556
H13 H23 2.3183 no 1_455
H13 H24 2.3815 no 1_455
H13 H32 2.9230 no 2_756
H14A S2 3.5106 no .
H14A N6 2.8503 no 2_756
H14A N7 3.5932 no 2_756
H14A C28 3.5396 no .
H14A C32 3.5933 no .
H14A C33 3.0043 no .
H14A H33 2.7442 no .
H14B C28 3.5771 no .
H14B C33 3.4215 no .
H14B C35 3.4884 no 1_554
H14B C36 3.1864 no 1_554
H14B C37 2.8833 no 1_554
H14B C38 2.9164 no 1_554
H14B C39 3.2202 no 1_554
H14B C40 3.5023 no 1_554
H14B H33 3.5969 no .
H14B H37 3.2396 no 1_554
H14B H38 3.3008 no 1_554
H16 N6 2.9789 no 2_756
H16 N7 2.8994 no 2_756
H16 N8 3.4819 no 2_756
H16 C17 3.3384 no 2_755
H16 H16 3.3508 no 2_755
H16 H17 2.7690 no 2_755
H16 H36 3.2398 no 2_756
H17 F2 3.5848 no 2_755
H17 N7 3.4995 no 1_554
H17 C16 3.4370 no 2_755
H17 C36 3.2559 no 2_756
H17 C37 3.5941 no 2_756
H17 H16 2.7690 no 2_755
H17 H30 3.4207 no 1_455
H17 H32 3.1573 no 2_755
H17 H36 2.6041 no 2_756
H17 H37 3.2651 no 2_756
H18 F2 2.7954 no 2_755
H18 C12 3.2847 no 1_554
H18 C13 3.2901 no 1_554
H18 C31 3.5679 no 2_755
H18 C32 3.4263 no 2_755
H18 C37 3.4082 no 1_454
H18 H12 3.2782 no 1_554
H18 H13 3.2657 no 1_554
H18 H30 3.4980 no 1_455
H18 H32 2.7338 no 2_755
H18 H34A 3.2740 no 1_554
H18 H37 3.0590 no 1_454
H18 H38 3.5603 no 1_454
H19 F1 2.9245 no 1_554
H19 F1 2.6353 no 2_666
H19 C10 3.5541 no 1_554
H19 C11 2.8687 no 1_554
H19 C12 2.9825 no 1_554
H19 C38 3.4705 no 1_454
H19 H12 3.0669 no 1_554
H19 H34A 3.2911 no 1_554
H19 H38 2.9927 no 1_454
H19 H39 3.2911 no 2_766
H20 F1 2.7366 no 2_666
H20 C39 3.1980 no 2_766
H20 C40 3.5483 no 2_766
H20 H39 2.5564 no 2_766
H20 H40 3.2227 no 2_766
H23 N1 2.5595 no 1_655
H23 C2 3.4792 no 1_655
H23 C7 3.5260 no 1_655
H23 C8 3.5603 no 2_766
H23 C9 3.2456 no 2_766
H23 C13 3.1856 no 1_655
H23 C31 3.5593 no 2_856
H23 C32 3.3205 no 2_856
H23 H3 3.0410 no 1_655
H23 H9 2.9684 no 2_766
H23 H13 2.3183 no 1_655
H23 H32 3.3985 no 2_856
H24 S1 3.2344 no 2_766
H24 F2 3.5735 no 2_856
H24 C12 3.2852 no 1_655
H24 C13 3.0623 no 1_655
H24 H12 2.8544 no 1_655
H24 H13 2.3815 no 1_655
H29 C3 2.9182 no 1_655
H29 C4 2.9080 no 1_655
H29 C10 3.4368 no 2_766
H29 H3 2.3559 no 1_655
H29 H4 2.3598 no 1_655
H29 H10 2.9092 no 2_766
H29 H38 3.2213 no 1_554
H30 C15 3.5126 no 1_655
H30 C16 3.2309 no 1_655
H30 C17 3.0414 no 1_655
H30 C18 3.1036 no 1_655
H30 C19 3.3722 no 1_655
H30 C20 3.5826 no 1_655
H30 H4 2.8601 no 1_655
H30 H17 3.4207 no 1_655
H30 H18 3.4980 no 1_655
H30 H37 3.0795 no 1_554
H30 H38 3.2160 no 1_554
H32 N1 3.2457 no 2_756
H32 N6 3.1232 no 2_756
H32 N7 2.7801 no 2_756
H32 C13 3.4593 no 2_756
H32 C18 3.3856 no 2_755
H32 H13 2.9230 no 2_756
H32 H17 3.1573 no 2_755
H32 H18 2.7338 no 2_755
H32 H23 3.3985 no 2_856
H33 N1 3.3640 no 2_756
H33 N6 2.6179 no 2_756
H33 N7 3.3026 no 2_756
H33 C2 3.1833 no 2_756
H33 C3 3.0312 no 2_756
H33 C14 3.5645 no .
H33 H3 2.9819 no 2_756
H33 H14A 2.7442 no .
H33 H14B 3.5969 no .
H34A C8 3.5514 no .
H34A C9 3.4199 no .
H34A C15 3.4693 no 1_556
H34A C16 3.4849 no 1_556
H34A C17 3.1927 no 1_556
H34A C18 2.9028 no 1_556
H34A C19 2.9090 no 1_556
H34A C20 3.1934 no 1_556
H34A H18 3.2740 no 1_556
H34A H19 3.2911 no 1_556
H34B S1 3.4625 no .
H34B N2 2.8750 no 2_766
H34B C8 3.4656 no .
H34B C9 2.9609 no .
H34B C10 3.5590 no .
H34B H9 2.7116 no .
H36 F2 2.7881 no 2_856
H36 C16 3.5787 no 2_756
H36 C17 3.2452 no 2_756
H36 H16 3.2398 no 2_756
H36 H17 2.6041 no 2_756
H37 F2 2.9327 no 1_556
H37 F2 2.6493 no 2_856
H37 C18 3.5296 no 1_656
H37 C30 2.9799 no 1_556
H37 C31 2.8564 no 1_556
H37 C32 3.5266 no 1_556
H37 H14B 3.2396 no 1_556
H37 H17 3.2651 no 2_756
H37 H18 3.0590 no 1_656
H37 H30 3.0795 no 1_556
H38 F1 2.8109 no 2_767
H38 C10 3.4577 no 2_767
H38 C11 3.5783 no 2_767
H38 C19 3.3634 no 1_656
H38 C29 3.2464 no 1_556
H38 C30 3.2298 no 1_556
H38 H10 2.7700 no 2_767
H38 H12 3.5443 no 1_655
H38 H14B 3.3008 no 1_556
H38 H18 3.5603 no 1_656
H38 H19 2.9927 no 1_656
H38 H29 3.2213 no 1_556
H38 H30 3.2160 no 1_556
H39 F1 3.5518 no 2_767
H39 N3 3.5050 no 1_556
H39 C10 3.5946 no 2_767
H39 C19 3.5897 no 2_766
H39 C20 3.2200 no 2_766
H39 C40 3.4372 no 2_767
H39 H10 3.1384 no 2_767
H39 H12 3.4436 no 1_655
H39 H19 3.2911 no 2_766
H39 H20 2.5564 no 2_766
H39 H40 2.7600 no 2_767
H40 N2 2.9755 no 2_766
H40 N3 2.8802 no 2_766
H40 N4 3.4715 no 2_766
H40 C39 3.3082 no 2_767
H40 C40 3.5777 no 2_767
H40 H20 3.2227 no 2_766
H40 H39 2.7600 no 2_767
H40 H40 3.2872 no 2_767

loop_
_geom_torsion_atom_site_label_1
_geom_torsion_atom_site_label_2
_geom_torsion_atom_site_label_3
_geom_torsion_atom_site_label_4
_geom_torsion
_geom_torsion_publ_flag
C1 S1 C7 N1 1.0(4) no
C1 S1 C7 C8 179.8(4) no
C7 S1 C1 C2 -1.7(4) no
C7 S1 C1 C6 -178.3(5) no
C21 S2 C27 N5 -0.5(4) no
C21 S2 C27 C28 179.8(4) no
C27 S2 C21 C22 0.8(4) no
C27 S2 C21 C26 179.4(5) no
C2 N1 C7 S1 0.1(6) no
C2 N1 C7 C8 -178.6(4) no
C7 N1 C2 C1 -1.6(6) no
C7 N1 C2 C3 179.6(5) no
N3 N2 C6 C1 178.8(5) no
N3 N2 C6 C5 -1.4(6) no
C6 N2 N3 N4 0.7(6) no
N2 N3 N4 C5 0.2(6) no
N2 N3 N4 C14 -174.0(4) no
N3 N4 C5 C4 -178.8(5) no
N3 N4 C5 C6 -1.0(6) no
N3 N4 C14 C15 -128.4(5) no
C5 N4 C14 C15 58.5(7) no
C14 N4 C5 C4 -5.2(10) no
C14 N4 C5 C6 172.6(5) no
C22 N5 C27 S2 0.0(6) no
C22 N5 C27 C28 179.8(4) no
C27 N5 C22 C21 0.6(6) no
C27 N5 C22 C23 -179.0(5) no
N7 N6 C26 C21 -177.4(5) no
N7 N6 C26 C25 0.2(6) no
C26 N6 N7 N8 -0.7(5) no
N6 N7 N8 C25 1.0(5) no
N6 N7 N8 C34 172.7(4) no
N7 N8 C25 C24 178.7(5) no
N7 N8 C25 C26 -0.9(6) no
N7 N8 C34 C35 131.2(5) no
C25 N8 C34 C35 -59.0(7) no
C34 N8 C25 C24 8.1(10) no
C34 N8 C25 C26 -171.4(5) no
S1 C1 C2 N1 2.3(6) no
S1 C1 C2 C3 -178.8(4) no
S1 C1 C6 N2 -2.9(10) no
S1 C1 C6 C5 177.4(4) no
C2 C1 C6 N2 -179.1(5) no
C2 C1 C6 C5 1.1(8) no
C6 C1 C2 N1 179.3(5) no
C6 C1 C2 C3 -1.8(8) no
N1 C2 C3 C4 -179.1(5) no
C1 C2 C3 C4 2.1(8) no
C2 C3 C4 C5 -1.5(7) no
C3 C4 C5 N4 178.3(5) no
C3 C4 C5 C6 0.9(8) no
N4 C5 C6 N2 1.4(6) no
N4 C5 C6 C1 -178.7(4) no
C4 C5 C6 N2 179.5(5) no
C4 C5 C6 C1 -0.7(8) no
S1 C7 C8 C9 11.4(7) no
S1 C7 C8 C13 -170.1(4) no
N1 C7 C8 C9 -169.9(5) no
N1 C7 C8 C13 8.6(8) no
C7 C8 C9 C10 179.6(5) no
C7 C8 C13 C12 -178.6(5) no
C9 C8 C13 C12 -0.0(8) no
C13 C8 C9 C10 1.0(8) no
C8 C9 C10 C11 -1.0(8) no
C9 C10 C11 F1 179.5(5) no
C9 C10 C11 C12 -0.0(8) no
F1 C11 C12 C13 -178.5(4) no
C10 C11 C12 C13 1.0(9) no
C11 C12 C13 C8 -0.9(8) no
N4 C14 C15 C16 -159.1(5) no
N4 C14 C15 C20 21.0(8) no
C14 C15 C16 C17 -178.0(5) no
C14 C15 C20 C19 -180.0(5) no
C16 C15 C20 C19 0.2(10) no
C20 C15 C16 C17 1.9(10) no
C15 C16 C17 C18 -2.6(10) no
C16 C17 C18 C19 1.3(10) no
C17 C18 C19 C20 0.7(10) no
C18 C19 C20 C15 -1.4(10) no
S2 C21 C22 N5 -1.0(6) no
S2 C21 C22 C23 178.6(4) no
S2 C21 C26 N6 -0.1(10) no
S2 C21 C26 C25 -177.5(4) no
C22 C21 C26 N6 178.4(5) no
C22 C21 C26 C25 1.0(8) no
C26 C21 C22 N5 -179.8(5) no
C26 C21 C22 C23 -0.2(8) no
N5 C22 C23 C24 179.1(4) no
C21 C22 C23 C24 -0.5(8) no
C22 C23 C24 C25 0.3(7) no
C23 C24 C25 N8 -178.9(5) no
C23 C24 C25 C26 0.6(8) no
N8 C25 C26 N6 0.4(6) no
N8 C25 C26 C21 178.4(5) no
C24 C25 C26 N6 -179.2(5) no
C24 C25 C26 C21 -1.2(8) no
S2 C27 C28 C29 169.2(4) no
S2 C27 C28 C33 -10.0(7) no
N5 C27 C28 C29 -10.6(8) no
N5 C27 C28 C33 170.2(5) no
C27 C28 C29 C30 179.5(5) no
C27 C28 C33 C32 179.7(5) no
C29 C28 C33 C32 0.5(8) no
C33 C28 C29 C30 -1.3(8) no
C28 C29 C30 C31 0.9(8) no
C29 C30 C31 F2 178.6(5) no
C29 C30 C31 C32 0.3(9) no
F2 C31 C32 C33 -179.4(4) no
C30 C31 C32 C33 -1.0(9) no
C31 C32 C33 C28 0.6(8) no
N8 C34 C35 C36 -22.4(8) no
N8 C34 C35 C40 159.3(5) no
C34 C35 C36 C37 -178.6(5) no
C34 C35 C40 C39 177.7(5) no
C36 C35 C40 C39 -0.7(10) no
C40 C35 C36 C37 -0.3(10) no
C35 C36 C37 C38 0.2(9) no
C36 C37 C38 C39 0.9(9) no
C37 C38 C39 C40 -1.8(10) no
C38 C39 C40 C35 1.7(10) no
